data_2217632
loop_
_publ_author_name
'Zhang, Xian-Fu'
'Jia, Dandan'
'Liu, Qiang'
'Song, Aijun'

_publ_section_title
;
 3-(<i>m</i>-Tolyloxy)phthalonitrile
;
_journal_coeditor_code RK2070
_journal_issue 2
_journal_name_full 'Acta Crystallographica Section E'
_journal_page_first o401
_journal_page_last o401
_journal_paper_doi 10.1107/S1600536807068225
_journal_volume 64
_journal_year 2008
_chemical_formula_iupac 'C15 H10 N2 O'
_chemical_formula_moiety 'C15 H10 N2 O'
_chemical_formula_sum 'C15 H10 N2 O'
_chemical_formula_weight 234.25
_chemical_melting_point 374
_chemical_name_systematic
;
3-(m-Tolyloxy)phthalonitrile
;
_space_group_IT_number 61
_symmetry_cell_setting orthorhombic
_symmetry_space_group_name_Hall '-P 2ac 2ab'
_symmetry_space_group_name_H-M 'P b c a'
_atom_sites_solution_hydrogens geom
_atom_sites_solution_primary direct
_atom_sites_solution_secondary difmap
_audit_creation_method SHELXL-97
_cell_angle_alpha 90.00
_cell_angle_beta 90.00
_cell_angle_gamma 90.00
_cell_formula_units_Z 8
_cell_length_a 25.514(3)
_cell_length_b 14.6064(18)
_cell_length_c 6.6109(6)
_cell_measurement_reflns_used 58
_cell_measurement_temperature 295(2)
_cell_measurement_theta_max 25.49
_cell_measurement_theta_min 2.79
_cell_volume 2463.7(5)
_computing_cell_refinement 'XSCANS (Bruker, 1997)'
_computing_data_collection 'XSCANS (Bruker, 1997)'
_computing_data_reduction 'XSCANS (Bruker, 1997)'
_computing_molecular_graphics 'SHELXTL (Bruker, 1997)'
_computing_publication_material 'SHELXTL (Bruker, 1997)'
_computing_structure_refinement 'SHELXTL (Bruker, 1997)'
_computing_structure_solution 'SHELXTL (Bruker, 1997)'
_diffrn_ambient_temperature 295(2)
_diffrn_measured_fraction_theta_full 0.988
_diffrn_measured_fraction_theta_max 0.988
_diffrn_measurement_device_type 'Bruker P4'
_diffrn_measurement_method \w
_diffrn_radiation_monochromator graphite
_diffrn_radiation_source 'fine--focus sealed tube'
_diffrn_radiation_type MoK\a
_diffrn_radiation_wavelength 0.71073
_diffrn_reflns_av_R_equivalents 0.0406
_diffrn_reflns_av_sigmaI/netI 0.0287
_diffrn_reflns_limit_h_max 1
_diffrn_reflns_limit_h_min -30
_diffrn_reflns_limit_k_max 1
_diffrn_reflns_limit_k_min -17
_diffrn_reflns_limit_l_max 8
_diffrn_reflns_limit_l_min -1
_diffrn_reflns_number 3094
_diffrn_reflns_theta_full 25.49
_diffrn_reflns_theta_max 25.49
_diffrn_reflns_theta_min 2.12
_diffrn_standards_decay_% 0
_diffrn_standards_interval_count 97
_diffrn_standards_number 3
_exptl_absorpt_coefficient_mu 0.081
_exptl_absorpt_correction_type none
_exptl_crystal_colour colourless
_exptl_crystal_density_diffrn 1.263
_exptl_crystal_density_method 'not measured'
_exptl_crystal_description prism
_exptl_crystal_F_000 976
_exptl_crystal_size_max 0.6
_exptl_crystal_size_mid 0.5
_exptl_crystal_size_min 0.3
_refine_diff_density_max 0.207
_refine_diff_density_min -0.234
_refine_ls_extinction_coef 0.00028(6)
_refine_ls_extinction_expression Fc^*^=kFc[1+0.001xFc^2^\l^3^/sin(2\q)]^-1/4^
_refine_ls_extinction_method 'SHELXTL (Bruker, 1997)'
_refine_ls_goodness_of_fit_ref 1.043
_refine_ls_hydrogen_treatment constr
_refine_ls_matrix_type full
_refine_ls_number_parameters 165
_refine_ls_number_reflns 2254
_refine_ls_number_restraints 0
_refine_ls_restrained_S_all 1.043
_refine_ls_R_factor_all 0.0881
_refine_ls_R_factor_gt 0.0539
_refine_ls_shift/su_max 0.000
_refine_ls_shift/su_mean 0.000
_refine_ls_structure_factor_coef Fsqd
_refine_ls_weighting_details 'calc w=1/[\s^2^(Fo^2^)+(0.001P)^2^+2.2P] where P=(Fo^2^+2Fc^2^)/3'
_refine_ls_weighting_scheme calc
_refine_ls_wR_factor_gt 0.0940
_refine_ls_wR_factor_ref 0.1092
_reflns_number_gt 1372
_reflns_number_total 2254
_reflns_threshold_expression I>2\s(I)
_cod_data_source_file rk2070.cif
_cod_data_source_block I
_cod_depositor_comments
;
The following automatic conversions were performed:
'_symmetry_cell_setting' value 'Orthorhombic' changed to 'orthorhombic'
according to '/home/saulius/struct/CIF-dictionaries/cif_core.dic'
dictionary named 'cif_core.dic' version 2.4.1 from 2010-06-29.

Automatic conversion script
Id: cif_fix_enum 1527 2010-12-29 10:47:43Z saulius 

The following automatic conversions were performed:

'_symmetry_cell_setting' value 'Orthorhombic' changed to
'orthorhombic' according to
/home/saulius/struct/CIF-dictionaries/cif_core.dic dictionary named
'cif_core.dic' version 2.4.1 from 2010-06-29.

Automatic conversion script
Id: cif_fix_values 1715 2011-07-08 13:25:40Z adriana 
;
_cod_database_code 2217632
_cod_database_fobs_code 2217632

loop_
_symmetry_equiv_pos_as_xyz
'x, y, z'
'-x+1/2, -y, z+1/2'
'-x, y+1/2, -z+1/2'
'x+1/2, -y+1/2, -z'
'-x, -y, -z'
'x-1/2, y, -z-1/2'
'x, -y-1/2, z-1/2'
'-x-1/2, y-1/2, z'

loop_
_atom_site_type_symbol
_atom_site_label
_atom_site_fract_x
_atom_site_fract_y
_atom_site_fract_z
_atom_site_U_iso_or_equiv
_atom_site_adp_type
_atom_site_calc_flag
_atom_site_refinement_flags
_atom_site_occupancy
O O1 0.65134(6) 0.53717(13) 0.7428(3) 0.0755(6) Uani d . 1
N N1 0.43352(8) 0.42711(17) 0.7588(4) 0.0682(7) Uani d . 1
N N2 0.57804(9) 0.33811(18) 0.7422(5) 0.0842(8) Uani d . 1
C C1 0.46678(9) 0.47844(18) 0.7550(4) 0.0532(6) Uani d . 1
C C2 0.57161(9) 0.41537(19) 0.7437(4) 0.0570(7) Uani d . 1
C C3 0.50933(9) 0.54397(17) 0.7508(4) 0.0510(6) Uani d . 1
C C4 0.56143(9) 0.51093(16) 0.7447(4) 0.0499(6) Uani d . 1
C C5 0.60184(9) 0.57428(18) 0.7405(4) 0.0568(6) Uani d . 1
C C6 0.59127(11) 0.66675(19) 0.7441(5) 0.0678(8) Uani d . 1
H H6A 0.6187 0.7086 0.7429 0.081 Uiso calc R 1
C C7 0.54050(11) 0.69742(19) 0.7495(5) 0.0708(8) Uani d . 1
H H7A 0.5338 0.7600 0.7514 0.085 Uiso calc R 1
C C8 0.49907(11) 0.63599(19) 0.7523(4) 0.0634(7) Uani d . 1
H H8A 0.4647 0.6571 0.7551 0.076 Uiso calc R 1
C C9 0.69296(10) 0.58418(18) 0.6486(5) 0.0641(8) Uani d . 1
C C10 0.74003(9) 0.58177(18) 0.7517(5) 0.0647(7) Uani d . 1
H H10A 0.7423 0.5552 0.8792 0.078 Uiso calc R 1
C C11 0.78408(10) 0.62010(19) 0.6599(6) 0.0757(9) Uani d . 1
C C12 0.77921(11) 0.6595(2) 0.4711(6) 0.0835(10) Uani d . 1
H H12A 0.8085 0.6851 0.4096 0.100 Uiso calc R 1
C C13 0.73158(12) 0.6617(2) 0.3718(6) 0.0822(10) Uani d . 1
H H13A 0.7289 0.6891 0.2452 0.099 Uiso calc R 1
C C14 0.68779(11) 0.6230(2) 0.4610(5) 0.0725(8) Uani d . 1
H H14A 0.6556 0.6233 0.3951 0.087 Uiso calc R 1
C C15 0.83646(11) 0.6162(2) 0.7674(7) 0.1120(16) Uani d . 1
H H15A 0.8590 0.6632 0.7152 0.168 Uiso calc R 1
H H15B 0.8523 0.5574 0.7455 0.168 Uiso calc R 1
H H15C 0.8313 0.6255 0.9098 0.168 Uiso calc R 1

loop_
_atom_site_aniso_label
_atom_site_aniso_U_11
_atom_site_aniso_U_22
_atom_site_aniso_U_33
_atom_site_aniso_U_12
_atom_site_aniso_U_13
_atom_site_aniso_U_23
O1 0.0412(9) 0.0688(12) 0.1166(18) -0.0042(8) 0.0010(11) 0.0251(12)
N1 0.0486(12) 0.0869(17) 0.0691(16) -0.0053(12) -0.0033(12) 0.0028(14)
N2 0.0641(15) 0.0659(16) 0.123(3) 0.0005(12) 0.0043(16) 0.0054(17)
C1 0.0453(13) 0.0675(16) 0.0469(14) 0.0045(12) -0.0021(12) 0.0014(13)
C2 0.0411(12) 0.0611(16) 0.0688(18) -0.0028(12) 0.0024(13) 0.0046(15)
C3 0.0461(12) 0.0618(15) 0.0452(14) 0.0005(11) -0.0002(12) 0.0005(12)
C4 0.0433(12) 0.0564(14) 0.0500(14) 0.0003(11) 0.0015(12) 0.0024(13)
C5 0.0447(12) 0.0627(15) 0.0630(17) -0.0007(11) -0.0008(13) 0.0029(14)
C6 0.0603(16) 0.0609(16) 0.082(2) -0.0092(13) 0.0012(16) 0.0005(16)
C7 0.0757(18) 0.0554(15) 0.081(2) 0.0070(14) 0.0064(17) -0.0022(16)
C8 0.0555(14) 0.0682(17) 0.0665(17) 0.0106(13) 0.0057(14) 0.0006(15)
C9 0.0456(13) 0.0553(15) 0.091(2) -0.0074(12) 0.0025(15) 0.0055(16)
C10 0.0458(13) 0.0570(15) 0.091(2) 0.0012(12) -0.0044(15) 0.0047(16)
C11 0.0420(14) 0.0559(16) 0.129(3) 0.0002(12) -0.0001(17) -0.0025(19)
C12 0.0565(17) 0.0668(19) 0.127(3) -0.0029(14) 0.0243(19) 0.012(2)
C13 0.075(2) 0.075(2) 0.097(3) -0.0020(16) 0.0121(19) 0.0110(19)
C14 0.0572(16) 0.0723(19) 0.088(2) -0.0070(14) -0.0036(16) 0.0037(18)
C15 0.0446(15) 0.090(2) 0.202(5) -0.0048(15) -0.022(2) 0.013(3)

loop_
_atom_type_symbol
_atom_type_description
_atom_type_scat_dispersion_real
_atom_type_scat_dispersion_imag
_atom_type_scat_source
C C 0.0033 0.0016 'International Tables Vol C Tables 4.2.6.8 and 6.1.1.4'
H H 0.0000 0.0000 'International Tables Vol C Tables 4.2.6.8 and 6.1.1.4'
N N 0.0061 0.0033 'International Tables Vol C Tables 4.2.6.8 and 6.1.1.4'
O O 0.0106 0.0060 'International Tables Vol C Tables 4.2.6.8 and 6.1.1.4'

loop_
_geom_angle_atom_site_label_1
_geom_angle_atom_site_label_2
_geom_angle_atom_site_label_3
_geom_angle
C5 O1 C9 119.7(2)
N1 C1 C3 179.8(3)
N2 C2 C4 177.7(3)
C8 C3 C4 121.0(2)
C8 C3 C1 120.4(2)
C4 C3 C1 118.7(2)
C5 C4 C3 118.2(2)
C5 C4 C2 121.3(2)
C3 C4 C2 120.5(2)
O1 C5 C6 124.5(2)
O1 C5 C4 114.8(2)
C6 C5 C4 120.6(2)
C7 C6 C5 120.4(2)
C7 C6 H6A 119.8
C5 C6 H6A 119.8
C6 C7 C8 120.6(3)
C6 C7 H7A 119.7
C8 C7 H7A 119.7
C3 C8 C7 119.3(2)
C3 C8 H8A 120.4
C7 C8 H8A 120.4
C14 C9 C10 122.7(3)
C14 C9 O1 121.9(3)
C10 C9 O1 115.2(3)
C9 C10 C11 118.4(3)
C9 C10 H10A 120.8
C11 C10 H10A 120.8
C12 C11 C10 119.2(3)
C12 C11 C15 121.3(3)
C10 C11 C15 119.5(3)
C11 C12 C13 121.2(3)
C11 C12 H12A 119.4
C13 C12 H12A 119.4
C12 C13 C14 119.9(3)
C12 C13 H13A 120.1
C14 C13 H13A 120.1
C9 C14 C13 118.5(3)
C9 C14 H14A 120.8
C13 C14 H14A 120.8
C11 C15 H15A 109.5
C11 C15 H15B 109.5
H15A C15 H15B 109.5
C11 C15 H15C 109.5
H15A C15 H15C 109.5
H15B C15 H15C 109.5

loop_
_geom_bond_atom_site_label_1
_geom_bond_atom_site_label_2
_geom_bond_distance
O1 C5 1.375(3)
O1 C9 1.409(3)
N1 C1 1.133(3)
N2 C2 1.140(3)
C1 C3 1.448(3)
C2 C4 1.420(4)
C3 C8 1.369(4)
C3 C4 1.415(3)
C4 C5 1.386(3)
C5 C6 1.377(4)
C6 C7 1.371(4)
C6 H6A 0.9300
C7 C8 1.387(4)
C7 H7A 0.9300
C8 H8A 0.9300
C9 C14 1.370(4)
C9 C10 1.381(4)
C10 C11 1.394(4)
C10 H10A 0.9300
C11 C12 1.380(5)
C11 C15 1.515(4)
C12 C13 1.382(4)
C12 H12A 0.9300
C13 C14 1.384(4)
C13 H13A 0.9300
C14 H14A 0.9300
C15 H15A 0.9600
C15 H15B 0.9600
C15 H15C 0.9600

loop_
_cod_related_entry_id
_cod_related_entry_database
_cod_related_entry_code
1 ChemSpider 21119225
